data_7250334
loop_
_publ_author_name
'Mohan, Sharath'
'Valkonen, Arto'
'Rissanen, Kari'
'Ward, Jas S.'

_publ_section_title
;
 Hierarchical iodine(i) complexes of nicotinamide
;
_journal_issue 20
_journal_name_full CrystEngComm
_journal_page_first 3295
_journal_page_last 3301
_journal_paper_doi 10.1039/D5CE00339C
_journal_volume 27
_journal_year 2025
_chemical_formula_moiety 'C12 H12 I N4 O2, F6 P, 0.65(C H4 O)'
_chemical_formula_sum 'C12.65 H14.6 F6 I N4 O2.65 P'
_chemical_formula_weight 536.95
_space_group_crystal_system triclinic
_space_group_IT_number 2
_space_group_name_Hall '-P 1'
_space_group_name_H-M_alt 'P -1'
_atom_sites_solution_hydrogens geom
_atom_sites_solution_primary dual
_audit_creation_date 2023-05-04
_audit_creation_method
;
Olex2 1.2
(compiled 2018.05.29 svn.r3508 for OlexSys, GUI svn.r5506)
;
_audit_update_record
;
2025-03-21 deposited with the CCDC.	2025-04-24 downloaded from the CCDC.
;
_cell_angle_alpha 101.982(4)
_cell_angle_beta 103.673(5)
_cell_angle_gamma 90.888(4)
_cell_formula_units_Z 2
_cell_length_a 7.1197(4)
_cell_length_b 10.6071(5)
_cell_length_c 14.9177(8)
_cell_measurement_reflns_used 5190
_cell_measurement_temperature 120.01(10)
_cell_measurement_theta_max 74.9700
_cell_measurement_theta_min 3.1240
_cell_volume 1068.33(10)
_computing_cell_refinement 'CrysAlisPro 1.171.42.80a (Rigaku OD, 2023)'
_computing_data_collection 'CrysAlisPro 1.171.42.80a (Rigaku OD, 2023)'
_computing_data_reduction 'CrysAlisPro 1.171.42.80a (Rigaku OD, 2023)'
_computing_molecular_graphics 'Olex2 (Dolomanov et al., 2009)'
_computing_publication_material 'Olex2 (Dolomanov et al., 2009)'
_computing_structure_refinement 'ShelXL (Sheldrick, 2015)'
_computing_structure_solution 'ShelXT (Sheldrick, 2015)'
_diffrn_ambient_environment N~2~
_diffrn_ambient_temperature 120.01(10)
_diffrn_detector 'Hybrid Pixel Array Detector'
_diffrn_detector_area_resol_mean 10.0000
_diffrn_detector_type 'HyPix-Arc 100'
_diffrn_measured_fraction_theta_full 0.987
_diffrn_measured_fraction_theta_max 0.975
_diffrn_measurement_details
;
List of Runs (angles in degrees, time in seconds):

  # Type    Start    End  Width  t~exp~   \w     \q     \k     \f   Frames
#--------------------------------------------------------------------------
  1  \w     43.00 109.00   0.50    6.00    --   52.75-140.00 170.00  132
  2  \w     37.00 101.00   0.50    6.00    --   52.75-129.00 -16.00  128
  3  \w     85.00 167.00   0.50   24.00    --  101.90 140.00-129.00  164
  4  \w     37.00 114.00   0.50   24.00    --  101.90-129.00 -16.00  154
  5  \w     43.00 123.00   0.50   24.00    --  101.90-140.00 170.00  160
  6  \w     93.00 167.00   0.50   24.00    --  101.90 129.00  56.00  148
  7  \w     -6.00  43.00   0.50    6.00    --   18.00  89.00  42.94   98
  8  \w      7.00  34.00   0.50    6.00    --   34.00  93.00 -19.44   54
  9  \w     49.00 124.00   0.50    6.00    --   52.75  37.00  90.00  150
 10  \w     -8.00  70.00   0.50    6.00    --   52.75 -77.00-150.00  156
 11  \w     42.00 119.00   0.50    6.00    --   54.00  68.00-165.30  154
 12  \w     50.00 126.00   0.50    6.00    --   62.00  70.00 131.10  152
 13  \w     69.00 145.00   0.50    6.00    --   74.00  42.00 -83.34  152
 14  \w     64.00 142.00   0.50    6.00    --   74.00  57.00  -2.53  156
 15  \w     95.00 166.00   0.50   24.00    --  101.90 125.00   0.00  142
 16  \w     41.00 119.00   0.50   24.00    --  101.90 -77.00-180.00  156
 17  \w     41.00 162.00   0.50   24.00    --  101.90   0.00 -90.00  242
 18  \w     95.00 166.00   0.50   24.00    --  101.90 125.00-150.00  142
 19  \w     32.00 120.00   0.50   24.00    --  101.90 -19.00  90.00  176
 20  \w     43.00 106.00   0.50   24.00    --  101.90 -99.00  60.00  126
 21  \w     43.00 106.00   0.50   24.00    --  101.90 -99.00  30.00  126
 22  \w     34.00 112.00   0.50   24.00    --  101.90 -57.00-180.00  156
 23  \w     38.00 111.00   0.50   24.00    --  101.90-125.00-180.00  146
 24  \w     95.00 166.00   0.50   24.00    --  101.90 125.00  90.00  142
 25  \w    106.00 132.00   0.50   24.00    --  101.90  37.00 -90.00   52
;
_diffrn_measurement_device 'four-circle diffractometer'
_diffrn_measurement_device_type 'SuperNova, Dualflex, HyPix-Arc 100'
_diffrn_measurement_method '\w scans'
_diffrn_orient_matrix_type 'CrysAlisPro convention (1999,Acta A55,543-557)'
_diffrn_orient_matrix_UB_11 -0.0641694000
_diffrn_orient_matrix_UB_12 0.0201819000
_diffrn_orient_matrix_UB_13 -0.1018581000
_diffrn_orient_matrix_UB_21 -0.0093174000
_diffrn_orient_matrix_UB_22 -0.1470881000
_diffrn_orient_matrix_UB_23 -0.0382374000
_diffrn_orient_matrix_UB_31 -0.2135827000
_diffrn_orient_matrix_UB_32 -0.0102125000
_diffrn_orient_matrix_UB_33 0.0043934000
_diffrn_radiation_monochromator mirror
_diffrn_radiation_probe x-ray
_diffrn_radiation_type CuK\a
_diffrn_radiation_wavelength 1.54184
_diffrn_reflns_av_R_equivalents 0.0550
_diffrn_reflns_av_unetI/netI 0.0550
_diffrn_reflns_Laue_measured_fraction_full 0.987
_diffrn_reflns_Laue_measured_fraction_max 0.975
_diffrn_reflns_limit_h_max 7
_diffrn_reflns_limit_h_min -8
_diffrn_reflns_limit_k_max 13
_diffrn_reflns_limit_k_min -13
_diffrn_reflns_limit_l_max 18
_diffrn_reflns_limit_l_min -18
_diffrn_reflns_number 14346
_diffrn_reflns_point_group_measured_fraction_full 0.987
_diffrn_reflns_point_group_measured_fraction_max 0.975
_diffrn_reflns_theta_full 67.684
_diffrn_reflns_theta_max 74.499
_diffrn_reflns_theta_min 3.124
_diffrn_source 'micro-focus sealed X-ray tube'
_diffrn_source_type 'SuperNova (Cu) X-ray Source'
_exptl_absorpt_coefficient_mu 13.144
_exptl_absorpt_correction_T_max 0.842
_exptl_absorpt_correction_T_min 0.521
_exptl_absorpt_correction_type analytical
_exptl_absorpt_process_details
;
CrysAlisPro 1.171.42.80a (Rigaku Oxford Diffraction, 2023)
Analytical numeric absorption correction using a multifaceted crystal
model based on expressions derived by R.C. Clark & J.S. Reid.
(Clark, R. C. & Reid, J. S. (1995). Acta Cryst. A51, 887-897)
Empirical absorption correction using spherical harmonics,
implemented in SCALE3 ABSPACK scaling algorithm.
;
_exptl_crystal_colour colourless
_exptl_crystal_colour_primary colourless
_exptl_crystal_density_diffrn 1.669
_exptl_crystal_description plate
_exptl_crystal_F_000 523
_exptl_crystal_recrystallization_method 'Re-crystallisation from solvent: methanol/diethylether'
_exptl_crystal_size_max 0.085
_exptl_crystal_size_mid 0.036
_exptl_crystal_size_min 0.013
_refine_diff_density_max 2.725
_refine_diff_density_min -2.006
_refine_diff_density_rms 0.165
_refine_ls_extinction_method none
_refine_ls_goodness_of_fit_ref 1.057
_refine_ls_hydrogen_treatment constr
_refine_ls_matrix_type full
_refine_ls_number_parameters 249
_refine_ls_number_reflns 4242
_refine_ls_number_restraints 1
_refine_ls_restrained_S_all 1.057
_refine_ls_R_factor_all 0.0749
_refine_ls_R_factor_gt 0.0645
_refine_ls_shift/su_max 0.001
_refine_ls_shift/su_mean 0.000
_refine_ls_structure_factor_coef Fsqd
_refine_ls_weighting_details 'w=1/[\s^2^(Fo^2^)+(0.1109P)^2^+2.1692P] where P=(Fo^2^+2Fc^2^)/3'
_refine_ls_weighting_scheme calc
_refine_ls_wR_factor_gt 0.1661
_refine_ls_wR_factor_ref 0.1719
_reflns_Friedel_coverage 0.000
_reflns_number_gt 3728
_reflns_number_total 4242
_reflns_threshold_expression 'I > 2\s(I)'
_cod_data_source_file d5ce00339c2.cif
_cod_data_source_block 3_MeOH
_cod_depositor_comments 'Adding full bibliography for 7250325--7250334.cif.'
_cod_original_sg_symbol_H-M P-1
_cod_original_formula_sum 'C12.65 H14.60 F6 I N4 O2.65 P'
_cod_database_code 7250334
_shelxl_version_number 2014/6
_shelx_space_group_comment
;
The symmetry employed for this shelxl refinement is uniquely defined
by the following loop, which should always be used as a source of
symmetry information in preference to the above space-group names.
They are only intended as comments.
;
_shelx_estimated_absorpt_t_max 0.848
_shelx_estimated_absorpt_t_min 0.401
_diffrn_oxdiff_digest_frames
;
01c9e7e70a27fae7bbba65f85033cc043a04384bfe1
;
_reflns_odcompleteness_completeness 97.45
_reflns_odcompleteness_iscentric 1
_reflns_odcompleteness_theta 74.33
_olex2_refinement_description
;
1. Fixed Uiso
 At 1.2 times of:
  All C(H) groups, All N(H,H) groups
 At 1.5 times of:
  All C(H,H,H) groups, All O(H) groups
2. Restrained distances
 H19B-H201
 -2.15 with sigma of 0.01
3. Uiso/Uaniso restraints and constraints
Uanis(C202) = Uanis(O201)
4. Others
 Fixed Sof: O201(0.65) H201(0.65) C202(0.65) H20A(0.65) H20B(0.65) H20C(0.65)
5.a Aromatic/amide H refined with riding coordinates:
 C2(H2), C4(H4), C5(H5), C6(H6), C12(H12), C14(H14), C15(H15), C16(H16)
5.b X=CH2 refined with riding coordinates:
 N9(H9A,H9B), N19(H19A,H19B)
5.c Idealised Me refined as rotating group:
 C202(H20A,H20B,H20C)
5.d Idealised tetrahedral OH refined as rotating group:
 O201(H201)
;
_olex2_submission_special_instructions 'No special instructions were received'
_oxdiff_exptl_absorpt_empirical_details
;
Empirical correction (ABSPACK) includes:
- Absorption correction using spherical harmonics
- Frame scaling
- B-factor correction
;
_oxdiff_exptl_absorpt_empirical_full_max 2.899
_oxdiff_exptl_absorpt_empirical_full_min 0.422

loop_
_space_group_symop_operation_xyz
'x, y, z'
'-x, -y, -z'

loop_
_atom_site_label
_atom_site_type_symbol
_atom_site_fract_x
_atom_site_fract_y
_atom_site_fract_z
_atom_site_U_iso_or_equiv
_atom_site_adp_type
_atom_site_occupancy
_atom_site_site_symmetry_order
_atom_site_calc_flag
_atom_site_refinement_flags_posn
_atom_site_refinement_flags_adp
_atom_site_refinement_flags_occupancy
_atom_site_disorder_assembly
_atom_site_disorder_group
I1 I 0.67313(6) 0.49958(4) 0.39968(3) 0.03389(18) Uani 1 1 d . . . . .
O8 O 1.0296(9) 0.3635(5) 0.8261(4) 0.0500(14) Uani 1 1 d . . . . .
O18 O 0.2421(10) 0.6567(6) -0.0144(5) 0.0612(18) Uani 1 1 d . . . . .
N1 N 0.7439(8) 0.3789(6) 0.5083(4) 0.0333(12) Uani 1 1 d . . . . .
N9 N 0.9975(11) 0.5606(6) 0.7942(5) 0.0474(17) Uani 1 1 d . . . . .
H9A H 1.0569 0.5991 0.8524 0.057 Uiso 1 1 calc R . . . .
H9B H 0.9546 0.6069 0.7519 0.057 Uiso 1 1 calc R . . . .
N11 N 0.5964(9) 0.6238(6) 0.2903(5) 0.0385(14) Uani 1 1 d . . . . .
N19 N 0.2583(10) 0.4572(7) 0.0158(5) 0.0479(16) Uani 1 1 d . . . . .
H19A H 0.1844 0.4209 -0.0401 0.057 Uiso 1 1 calc R . . . .
H19B H 0.3042 0.4095 0.0567 0.057 Uiso 1 1 calc DR . . . .
C2 C 0.8265(9) 0.4385(7) 0.5986(5) 0.0336(15) Uani 1 1 d . . . . .
H2 H 0.8536 0.5295 0.6137 0.040 Uiso 1 1 calc R . . . .
C3 C 0.8728(10) 0.3708(7) 0.6698(5) 0.0323(14) Uani 1 1 d . . . . .
C4 C 0.8313(11) 0.2381(7) 0.6464(6) 0.0396(17) Uani 1 1 d . . . . .
H4 H 0.8611 0.1890 0.6939 0.048 Uiso 1 1 calc R . . . .
C5 C 0.7468(12) 0.1779(7) 0.5542(7) 0.0459(19) Uani 1 1 d . . . . .
H5 H 0.7174 0.0871 0.5376 0.055 Uiso 1 1 calc R . . . .
C6 C 0.7047(11) 0.2507(7) 0.4854(6) 0.0388(16) Uani 1 1 d . . . . .
H6 H 0.6475 0.2093 0.4216 0.047 Uiso 1 1 calc R . . . .
C7 C 0.9727(10) 0.4326(7) 0.7701(5) 0.0346(15) Uani 1 1 d . . . . .
C12 C 0.4889(11) 0.5704(8) 0.2029(6) 0.0392(16) Uani 1 1 d . . . . .
H12 H 0.4563 0.4799 0.1867 0.047 Uiso 1 1 calc R . . . .
C13 C 0.4254(11) 0.6419(8) 0.1370(6) 0.0416(17) Uani 1 1 d . . . . .
C14 C 0.4782(13) 0.7729(9) 0.1604(7) 0.053(2) Uani 1 1 d . . . . .
H14 H 0.4374 0.8243 0.1152 0.063 Uiso 1 1 calc R . . . .
C15 C 0.5917(14) 0.8299(8) 0.2508(7) 0.054(2) Uani 1 1 d . . . . .
H15 H 0.6280 0.9198 0.2679 0.065 Uiso 1 1 calc R . . . .
C16 C 0.6492(12) 0.7511(8) 0.3144(6) 0.0435(17) Uani 1 1 d . . . . .
H16 H 0.7270 0.7874 0.3759 0.052 Uiso 1 1 calc R . . . .
C17 C 0.3002(12) 0.5835(8) 0.0384(6) 0.0435(18) Uani 1 1 d . . . . .
P101 P 0.1330(3) 0.14887(18) 0.34504(18) 0.0454(5) Uani 1 1 d . . . . .
F102 F 0.2279(12) 0.1480(7) 0.4506(5) 0.090(2) Uani 1 1 d . . . . .
F103 F -0.0235(8) 0.0399(5) 0.3408(6) 0.084(2) Uani 1 1 d . . . . .
F104 F 0.0480(14) 0.1536(8) 0.2367(6) 0.110(3) Uani 1 1 d . . . . .
F105 F 0.2906(8) 0.2613(5) 0.3492(5) 0.0700(17) Uani 1 1 d . . . . .
F106 F 0.2761(10) 0.0431(5) 0.3150(6) 0.082(2) Uani 1 1 d . . . . .
F107 F -0.0040(9) 0.2584(5) 0.3748(7) 0.095(3) Uani 1 1 d . . . . .
O201 O 0.3672(17) 0.2596(10) 0.1286(10) 0.076(3) Uani 0.65 1 d . . P A 1
H201 H 0.2880 0.2171 0.0803 0.114 Uiso 0.65 1 calc DGR . P A 1
C202 C 0.529(3) 0.1880(15) 0.1517(15) 0.076(3) Uani 0.65 1 d . . P A 1
H20A H 0.5163 0.1081 0.1034 0.114 Uiso 0.65 1 calc GR . P A 1
H20B H 0.5362 0.1669 0.2133 0.114 Uiso 0.65 1 calc GR . P A 1
H20C H 0.6467 0.2391 0.1545 0.114 Uiso 0.65 1 calc GR . P A 1

loop_
_atom_site_aniso_label
_atom_site_aniso_U_11
_atom_site_aniso_U_22
_atom_site_aniso_U_33
_atom_site_aniso_U_23
_atom_site_aniso_U_13
_atom_site_aniso_U_12
I1 0.0288(3) 0.0363(2) 0.0362(3) 0.01589(18) 0.00042(18) -0.00049(15)
O8 0.064(4) 0.044(3) 0.038(3) 0.021(2) -0.006(3) 0.002(3)
O18 0.077(5) 0.050(3) 0.047(4) 0.024(3) -0.014(3) -0.013(3)
N1 0.030(3) 0.037(3) 0.032(3) 0.016(3) -0.003(3) 0.000(2)
N9 0.074(5) 0.029(3) 0.035(3) 0.018(3) -0.004(3) -0.008(3)
N11 0.035(3) 0.037(3) 0.044(4) 0.017(3) 0.002(3) 0.000(2)
N19 0.050(4) 0.046(4) 0.041(4) 0.019(3) -0.008(3) -0.007(3)
C2 0.021(3) 0.033(3) 0.048(4) 0.016(3) 0.004(3) 0.002(2)
C3 0.026(3) 0.036(3) 0.036(4) 0.017(3) 0.001(3) 0.000(3)
C4 0.040(4) 0.035(3) 0.043(4) 0.018(3) 0.001(4) -0.003(3)
C5 0.047(5) 0.033(4) 0.055(5) 0.015(4) 0.003(4) 0.000(3)
C6 0.039(4) 0.030(3) 0.040(4) 0.011(3) -0.007(3) -0.005(3)
C7 0.030(3) 0.032(3) 0.040(4) 0.014(3) 0.000(3) -0.001(3)
C12 0.036(4) 0.042(4) 0.039(4) 0.016(3) 0.003(3) -0.001(3)
C13 0.034(4) 0.046(4) 0.044(4) 0.016(4) 0.003(4) -0.003(3)
C14 0.052(5) 0.049(4) 0.056(5) 0.027(4) 0.000(4) -0.002(4)
C15 0.060(5) 0.040(4) 0.051(5) 0.018(4) -0.010(4) -0.015(4)
C16 0.045(4) 0.045(4) 0.038(4) 0.016(3) 0.001(4) -0.001(3)
C17 0.045(4) 0.048(4) 0.039(4) 0.020(4) 0.005(4) -0.002(3)
P101 0.0422(11) 0.0288(8) 0.0635(14) 0.0180(9) 0.0027(10) 0.0000(7)
F102 0.123(6) 0.067(4) 0.065(4) 0.024(3) -0.009(4) -0.020(4)
F103 0.056(3) 0.039(3) 0.152(7) 0.028(3) 0.010(4) -0.015(2)
F104 0.148(7) 0.079(5) 0.085(5) 0.039(4) -0.025(5) -0.001(5)
F105 0.055(3) 0.043(3) 0.124(5) 0.038(3) 0.028(3) 0.002(2)
F106 0.090(4) 0.045(3) 0.132(6) 0.035(3) 0.053(4) 0.025(3)
F107 0.068(4) 0.042(3) 0.192(8) 0.032(4) 0.059(5) 0.015(3)
O201 0.074(6) 0.048(4) 0.108(8) 0.039(5) 0.004(6) 0.002(4)
C202 0.074(6) 0.048(4) 0.108(8) 0.039(5) 0.004(6) 0.002(4)

loop_
_atom_type_symbol
_atom_type_description
_atom_type_scat_dispersion_real
_atom_type_scat_dispersion_imag
_atom_type_scat_source
C C 0.0181 0.0091 'International Tables Vol C Tables 4.2.6.8 and 6.1.1.4'
H H 0.0000 0.0000 'International Tables Vol C Tables 4.2.6.8 and 6.1.1.4'
F F 0.0727 0.0534 'International Tables Vol C Tables 4.2.6.8 and 6.1.1.4'
I I -0.3257 6.8362 'International Tables Vol C Tables 4.2.6.8 and 6.1.1.4'
N N 0.0311 0.0180 'International Tables Vol C Tables 4.2.6.8 and 6.1.1.4'
O O 0.0492 0.0322 'International Tables Vol C Tables 4.2.6.8 and 6.1.1.4'
P P 0.2955 0.4335 'International Tables Vol C Tables 4.2.6.8 and 6.1.1.4'

loop_
_exptl_crystal_face_index_h
_exptl_crystal_face_index_k
_exptl_crystal_face_index_l
_exptl_crystal_face_perp_dist
0 -7 -1 0.0066
0 7 1 0.0066
0 -2 9 0.0124
-4 0 0 0.0378
5 1 -4 0.0427
1 2 -10 0.0262
-1 2 -9 0.0217
-4 -1 7 0.0396
-5 -1 3 0.0385

loop_
_geom_angle_atom_site_label_1
_geom_angle_atom_site_label_2
_geom_angle_atom_site_label_3
_geom_angle
_geom_angle_site_symmetry_1
_geom_angle_site_symmetry_3
_geom_angle_publ_flag
N1 I1 N11 178.9(2) . . ?
C2 N1 I1 118.4(4) . . ?
C6 N1 I1 121.5(5) . . ?
C6 N1 C2 120.1(6) . . ?
H9A N9 H9B 120.0 . . ?
C7 N9 H9A 120.0 . . ?
C7 N9 H9B 120.0 . . ?
C12 N11 I1 119.5(5) . . ?
C16 N11 I1 120.2(5) . . ?
C16 N11 C12 120.3(7) . . ?
H19A N19 H19B 120.0 . . ?
C17 N19 H19A 120.0 . . ?
C17 N19 H19B 120.0 . . ?
N1 C2 H2 119.1 . . ?
N1 C2 C3 121.7(6) . . ?
C3 C2 H2 119.1 . . ?
C2 C3 C4 118.3(7) . . ?
C2 C3 C7 123.3(6) . . ?
C4 C3 C7 118.3(6) . . ?
C3 C4 H4 120.2 . . ?
C5 C4 C3 119.7(7) . . ?
C5 C4 H4 120.2 . . ?
C4 C5 H5 120.2 . . ?
C4 C5 C6 119.5(7) . . ?
C6 C5 H5 120.2 . . ?
N1 C6 C5 120.6(7) . . ?
N1 C6 H6 119.7 . . ?
C5 C6 H6 119.7 . . ?
O8 C7 N9 122.7(7) . . ?
O8 C7 C3 119.1(6) . . ?
N9 C7 C3 118.3(6) . . ?
N11 C12 H12 119.0 . . ?
N11 C12 C13 122.1(7) . . ?
C13 C12 H12 119.0 . . ?
C12 C13 C14 118.5(8) . . ?
C12 C13 C17 122.8(7) . . ?
C14 C13 C17 118.7(7) . . ?
C13 C14 H14 119.9 . . ?
C13 C14 C15 120.2(8) . . ?
C15 C14 H14 119.9 . . ?
C14 C15 H15 121.0 . . ?
C16 C15 C14 118.0(8) . . ?
C16 C15 H15 121.0 . . ?
N11 C16 C15 120.9(8) . . ?
N11 C16 H16 119.5 . . ?
C15 C16 H16 119.5 . . ?
O18 C17 N19 124.0(8) . . ?
O18 C17 C13 118.0(7) . . ?
N19 C17 C13 117.9(7) . . ?
F102 P101 F103 90.6(4) . . ?
F102 P101 F104 176.6(5) . . ?
F102 P101 F105 89.7(4) . . ?
F102 P101 F106 88.6(4) . . ?
F102 P101 F107 91.6(5) . . ?
F103 P101 F104 92.6(4) . . ?
F103 P101 F105 179.3(3) . . ?
F103 P101 F106 90.9(3) . . ?
F103 P101 F107 91.3(3) . . ?
F104 P101 F105 87.1(4) . . ?
F106 P101 F104 90.1(5) . . ?
F106 P101 F105 89.8(3) . . ?
F107 P101 F104 89.6(5) . . ?
F107 P101 F105 88.0(3) . . ?
F107 P101 F106 177.8(3) . . ?
C202 O201 H201 109.5 . . ?
O201 C202 H20A 109.5 . . ?
O201 C202 H20B 109.5 . . ?
O201 C202 H20C 109.5 . . ?
H20A C202 H20B 109.5 . . ?
H20A C202 H20C 109.5 . . ?
H20B C202 H20C 109.5 . . ?

loop_
_geom_bond_atom_site_label_1
_geom_bond_atom_site_label_2
_geom_bond_distance
_geom_bond_site_symmetry_2
_geom_bond_publ_flag
I1 N1 2.239(6) . ?
I1 N11 2.278(6) . ?
O8 C7 1.226(9) . ?
O18 C17 1.227(10) . ?
N1 C2 1.350(9) . ?
N1 C6 1.339(9) . ?
N9 H9A 0.8800 . ?
N9 H9B 0.8800 . ?
N9 C7 1.328(9) . ?
N11 C12 1.348(10) . ?
N11 C16 1.345(10) . ?
N19 H19A 0.8800 . ?
N19 H19B 0.8800 . ?
N19 C17 1.323(10) . ?
C2 H2 0.9500 . ?
C2 C3 1.382(10) . ?
C3 C4 1.387(10) . ?
C3 C7 1.500(10) . ?
C4 H4 0.9500 . ?
C4 C5 1.377(12) . ?
C5 H5 0.9500 . ?
C5 C6 1.389(11) . ?
C6 H6 0.9500 . ?
C12 H12 0.9500 . ?
C12 C13 1.363(11) . ?
C13 C14 1.383(11) . ?
C13 C17 1.525(11) . ?
C14 H14 0.9500 . ?
C14 C15 1.402(13) . ?
C15 H15 0.9500 . ?
C15 C16 1.387(12) . ?
C16 H16 0.9500 . ?
P101 F102 1.562(7) . ?
P101 F103 1.574(5) . ?
P101 F104 1.598(8) . ?
P101 F105 1.606(5) . ?
P101 F106 1.594(6) . ?
P101 F107 1.589(6) . ?
O201 H201 0.8400 . ?
O201 C202 1.40(2) . ?
C202 H20A 0.9800 . ?
C202 H20B 0.9800 . ?
C202 H20C 0.9800 . ?

loop_
_exptl_oxdiff_crystal_face_indexfrac_h
_exptl_oxdiff_crystal_face_indexfrac_k
_exptl_oxdiff_crystal_face_indexfrac_l
_exptl_oxdiff_crystal_face_x
_exptl_oxdiff_crystal_face_y
_exptl_oxdiff_crystal_face_z
0.3424 -6.6031 -0.7538 -0.0784 0.9969 -0.0090
-0.3424 6.6031 0.7538 0.0784 -0.9969 0.0090
0.3215 -1.8817 9.2116 -0.9969 -0.0784 -0.0090
-4.4494 0.1835 -0.3006 0.3198 0.0260 0.9471
4.5138 0.7137 -4.1206 0.1445 0.0105 -0.9895
1.1498 1.9312 -9.6543 0.9486 0.0744 -0.3077
-0.8466 1.8163 -8.8190 0.9893 0.0779 0.1235
-3.6818 -1.4129 7.4475 -0.5508 -0.0426 0.8335
-4.5176 -1.3473 2.6771 -0.0100 0.1379 0.9904
